data_1555402
loop_
_publ_author_name
'Arunprasath, Dhanarajan'
'Muthupandi, Pandi'
'Sekar, Govindasamy'

_publ_section_title
;
 Palladium-Catalyzed Intermolecular Carbene Insertion Prior to
 Intramolecular Heck Cyclization: Synthesis of
 2-Arylidene-3-aryl-1-indanones.
;
_journal_issue 21
_journal_name_full 'Organic letters'
_journal_page_first 5448
_journal_page_last 5451
_journal_paper_doi 10.1021/acs.orglett.5b02803
_journal_volume 17
_journal_year 2015
_chemical_formula_moiety 'C22 H15 Cl O'
_chemical_formula_sum 'C22 H15 Cl O'
_chemical_formula_weight 330.79
_space_group_crystal_system triclinic
_space_group_IT_number 2
_space_group_name_Hall '-P 1'
_space_group_name_H-M_alt 'P -1'
_atom_sites_solution_hydrogens geom
_audit_creation_method SHELXL-2014/7
_cell_angle_alpha 92.224(2)
_cell_angle_beta 101.2532(19)
_cell_angle_gamma 92.809(2)
_cell_formula_units_Z 2
_cell_length_a 6.5461(2)
_cell_length_b 8.9980(4)
_cell_length_c 14.2101(5)
_cell_measurement_reflns_used 5211
_cell_measurement_temperature 296(2)
_cell_measurement_theta_max 26.46
_cell_measurement_theta_min 2.27
_cell_volume 818.92(5)
_computing_cell_refinement 'Bruker SAINT'
_computing_data_collection 'Bruker APEX2'
_computing_data_reduction 'Bruker SAINT'
_computing_molecular_graphics 'Bruker SHELXTL'
_computing_publication_material 'Bruker SHELXTL'
_computing_structure_refinement 'SHELXL-2014/7 (Sheldrick, 2014)'
_computing_structure_solution 'SHELXS-97 (Sheldrick 2008)'
_diffrn_ambient_temperature 296(2)
_diffrn_measured_fraction_theta_full 0.998
_diffrn_measured_fraction_theta_max 0.998
_diffrn_measurement_device_type 'Bruker APEX-II CCD'
_diffrn_measurement_method '\f and \w scans'
_diffrn_radiation_type MoK\a
_diffrn_radiation_wavelength 0.71073
_diffrn_reflns_av_R_equivalents 0.0249
_diffrn_reflns_av_unetI/netI 0.0242
_diffrn_reflns_Laue_measured_fraction_full 0.998
_diffrn_reflns_Laue_measured_fraction_max 0.998
_diffrn_reflns_limit_h_max 7
_diffrn_reflns_limit_h_min -7
_diffrn_reflns_limit_k_max 10
_diffrn_reflns_limit_k_min -10
_diffrn_reflns_limit_l_max 16
_diffrn_reflns_limit_l_min -16
_diffrn_reflns_number 9903
_diffrn_reflns_point_group_measured_fraction_full 0.998
_diffrn_reflns_point_group_measured_fraction_max 0.998
_diffrn_reflns_theta_full 24.998
_diffrn_reflns_theta_max 24.998
_diffrn_reflns_theta_min 1.463
_exptl_absorpt_coefficient_mu 0.238
_exptl_absorpt_correction_T_max 0.972
_exptl_absorpt_correction_T_min 0.943
_exptl_absorpt_correction_type multi-scan
_exptl_absorpt_process_details 'SADABS V2014/5(Bruker AXS.Inc)'
_exptl_crystal_colour Colourless
_exptl_crystal_density_diffrn 1.341
_exptl_crystal_description Block
_exptl_crystal_F_000 344
_exptl_crystal_size_max 0.250
_exptl_crystal_size_mid 0.160
_exptl_crystal_size_min 0.120
_refine_diff_density_max 0.171
_refine_diff_density_min -0.246
_refine_diff_density_rms 0.032
_refine_ls_extinction_method none
_refine_ls_goodness_of_fit_ref 1.049
_refine_ls_hydrogen_treatment constr
_refine_ls_matrix_type full
_refine_ls_number_parameters 217
_refine_ls_number_reflns 2885
_refine_ls_number_restraints 0
_refine_ls_restrained_S_all 1.049
_refine_ls_R_factor_all 0.0448
_refine_ls_R_factor_gt 0.0354
_refine_ls_shift/su_max 0.000
_refine_ls_shift/su_mean 0.000
_refine_ls_structure_factor_coef Fsqd
_refine_ls_weighting_details 'w=1/[\s^2^(Fo^2^)+(0.0364P)^2^+0.2539P] where P=(Fo^2^+2Fc^2^)/3'
_refine_ls_weighting_scheme calc
_refine_ls_wR_factor_gt 0.0863
_refine_ls_wR_factor_ref 0.0924
_reflns_Friedel_coverage 0.000
_reflns_number_gt 2431
_reflns_number_total 2885
_reflns_threshold_expression 'I > 2\s(I)'
_cod_data_source_file ol5b02803_si_003.cif
_cod_data_source_block 157
_cod_database_code 1555402
_shelx_shelxl_version_number 2014/7
_shelx_space_group_comment
; 
The symmetry employed for this shelxl refinement is uniquely defined 
by the following loop, which should always be used as a source of 
symmetry information in preference to the above space-group names. 
They are only intended as comments. 
;
_shelx_estimated_absorpt_t_min 0.943
_shelx_estimated_absorpt_t_max 0.972

loop_
_space_group_symop_operation_xyz
'x, y, z'
'-x, -y, -z'

loop_
_atom_site_label
_atom_site_type_symbol
_atom_site_fract_x
_atom_site_fract_y
_atom_site_fract_z
_atom_site_U_iso_or_equiv
_atom_site_adp_type
_atom_site_occupancy
_atom_site_site_symmetry_order
_atom_site_calc_flag
_atom_site_refinement_flags_posn
_atom_site_refinement_flags_adp
C1 C 0.3410(3) 0.58587(19) 0.10001(12) 0.0492(4) Uani 1 1 d . .
H1 H 0.1995 0.5572 0.0843 0.059 Uiso 1 1 calc R U
C2 C 0.4334(4) 0.6725(2) 0.03982(13) 0.0593(5) Uani 1 1 d . .
H2 H 0.3523 0.7017 -0.0170 0.071 Uiso 1 1 calc R U
C3 C 0.6435(4) 0.7169(2) 0.06192(14) 0.0608(5) Uani 1 1 d . .
H3 H 0.7014 0.7750 0.0200 0.073 Uiso 1 1 calc R U
C4 C 0.7668(3) 0.6755(2) 0.14538(14) 0.0546(5) Uani 1 1 d . .
H4 H 0.9079 0.7051 0.1609 0.066 Uiso 1 1 calc R U
C5 C 0.6743(3) 0.58810(18) 0.20607(12) 0.0424(4) Uani 1 1 d . .
C6 C 0.7720(2) 0.52944(18) 0.29832(12) 0.0413(4) Uani 1 1 d . .
C7 C 0.6053(2) 0.44377(18) 0.33449(11) 0.0367(4) Uani 1 1 d . .
C8 C 0.4031(2) 0.44412(17) 0.26022(10) 0.0364(4) Uani 1 1 d . .
H8 H 0.2959 0.4906 0.2889 0.044 Uiso 1 1 calc R U
C9 C 0.4644(3) 0.54261(17) 0.18452(11) 0.0388(4) Uani 1 1 d . .
C10 C 0.6512(2) 0.38432(18) 0.42037(11) 0.0406(4) Uani 1 1 d . .
H10 H 0.7900 0.4010 0.4511 0.049 Uiso 1 1 calc R U
C11 C 0.5242(2) 0.29843(18) 0.47469(11) 0.0390(4) Uani 1 1 d . .
C12 C 0.6240(3) 0.2380(2) 0.55938(12) 0.0500(4) Uani 1 1 d . .
H12 H 0.7681 0.2525 0.5781 0.060 Uiso 1 1 calc R U
C13 C 0.5153(3) 0.1578(2) 0.61600(13) 0.0542(5) Uani 1 1 d . .
H13 H 0.5851 0.1176 0.6718 0.065 Uiso 1 1 calc R U
C14 C 0.3015(3) 0.13778(19) 0.58882(12) 0.0448(4) Uani 1 1 d . .
C15 C 0.1974(3) 0.1966(2) 0.50605(12) 0.0463(4) Uani 1 1 d . .
H15 H 0.0531 0.1828 0.4884 0.056 Uiso 1 1 calc R U
C16 C 0.3073(2) 0.2758(2) 0.44974(11) 0.0441(4) Uani 1 1 d . .
H16 H 0.2360 0.3151 0.3939 0.053 Uiso 1 1 calc R U
C17 C 0.3199(2) 0.29103(17) 0.21499(10) 0.0350(3) Uani 1 1 d . .
C18 C 0.4533(3) 0.18306(19) 0.19968(12) 0.0434(4) Uani 1 1 d . .
H18 H 0.5964 0.2022 0.2200 0.052 Uiso 1 1 calc R U
C19 C 0.3788(3) 0.0466(2) 0.15461(13) 0.0515(5) Uani 1 1 d . .
H19 H 0.4716 -0.0247 0.1447 0.062 Uiso 1 1 calc R U
C20 C 0.1676(3) 0.0163(2) 0.12437(12) 0.0534(5) Uani 1 1 d . .
H20 H 0.1170 -0.0752 0.0938 0.064 Uiso 1 1 calc R U
C21 C 0.0320(3) 0.1223(2) 0.13965(13) 0.0577(5) Uani 1 1 d . .
H21 H -0.1111 0.1021 0.1200 0.069 Uiso 1 1 calc R U
C22 C 0.1072(3) 0.2592(2) 0.18418(13) 0.0500(4) Uani 1 1 d . .
H22 H 0.0142 0.3306 0.1936 0.060 Uiso 1 1 calc R U
Cl1 Cl 0.15916(8) 0.04191(6) 0.66094(3) 0.06340(18) Uani 1 1 d . .
O1 O 0.95620(18) 0.54573(15) 0.33717(9) 0.0572(3) Uani 1 1 d . .

loop_
_atom_site_aniso_label
_atom_site_aniso_U_11
_atom_site_aniso_U_22
_atom_site_aniso_U_33
_atom_site_aniso_U_23
_atom_site_aniso_U_13
_atom_site_aniso_U_12
C1 0.0583(11) 0.0391(10) 0.0492(10) -0.0005(8) 0.0064(8) 0.0111(8)
C2 0.0892(15) 0.0427(11) 0.0474(10) 0.0080(8) 0.0127(10) 0.0169(10)
C3 0.0889(16) 0.0398(11) 0.0597(12) 0.0050(9) 0.0290(11) 0.0017(10)
C4 0.0664(12) 0.0412(11) 0.0608(11) -0.0014(9) 0.0259(10) -0.0011(9)
C5 0.0492(10) 0.0320(9) 0.0478(9) -0.0050(7) 0.0152(7) 0.0043(7)
C6 0.0380(9) 0.0369(9) 0.0497(9) -0.0076(7) 0.0118(7) 0.0036(7)
C7 0.0334(8) 0.0354(9) 0.0407(8) -0.0056(7) 0.0066(6) 0.0040(6)
C8 0.0349(8) 0.0364(9) 0.0380(8) -0.0033(7) 0.0074(6) 0.0067(6)
C9 0.0482(9) 0.0279(8) 0.0415(8) -0.0045(7) 0.0116(7) 0.0085(7)
C10 0.0333(8) 0.0430(10) 0.0426(9) -0.0064(7) 0.0015(7) 0.0036(7)
C11 0.0384(8) 0.0400(9) 0.0364(8) -0.0041(7) 0.0029(7) 0.0049(7)
C12 0.0378(9) 0.0613(12) 0.0470(10) 0.0045(8) -0.0016(7) 0.0032(8)
C13 0.0503(10) 0.0632(13) 0.0455(10) 0.0147(9) -0.0020(8) 0.0050(9)
C14 0.0505(10) 0.0399(10) 0.0425(9) 0.0000(7) 0.0065(7) -0.0005(8)
C15 0.0382(9) 0.0539(11) 0.0440(9) -0.0028(8) 0.0027(7) 0.0006(8)
C16 0.0390(9) 0.0555(11) 0.0353(8) 0.0023(7) 0.0002(7) 0.0052(8)
C17 0.0375(8) 0.0364(9) 0.0309(7) 0.0021(6) 0.0061(6) 0.0027(7)
C18 0.0417(9) 0.0393(10) 0.0472(9) -0.0005(7) 0.0036(7) 0.0049(7)
C19 0.0648(12) 0.0353(10) 0.0525(10) -0.0016(8) 0.0058(9) 0.0094(8)
C20 0.0714(13) 0.0390(10) 0.0460(10) -0.0004(8) 0.0060(9) -0.0103(9)
C21 0.0459(10) 0.0643(13) 0.0580(11) -0.0069(9) 0.0045(8) -0.0132(9)
C22 0.0386(9) 0.0543(12) 0.0554(10) -0.0082(9) 0.0074(8) 0.0035(8)
Cl1 0.0645(3) 0.0642(3) 0.0599(3) 0.0142(2) 0.0098(2) -0.0102(2)
O1 0.0363(7) 0.0639(9) 0.0700(8) -0.0002(7) 0.0090(6) -0.0027(6)

loop_
_atom_type_symbol
_atom_type_description
_atom_type_scat_dispersion_real
_atom_type_scat_dispersion_imag
_atom_type_scat_source
C C 0.0033 0.0016 'International Tables Vol C Tables 4.2.6.8 and 6.1.1.4'
H H 0.0000 0.0000 'International Tables Vol C Tables 4.2.6.8 and 6.1.1.4'
O O 0.0106 0.0060 'International Tables Vol C Tables 4.2.6.8 and 6.1.1.4'
Cl Cl 0.1484 0.1585 'International Tables Vol C Tables 4.2.6.8 and 6.1.1.4'

loop_
_geom_angle_atom_site_label_1
_geom_angle_atom_site_label_2
_geom_angle_atom_site_label_3
_geom_angle
C2 C1 C9 118.49(18)
C2 C1 H1 120.8
C9 C1 H1 120.8
C1 C2 C3 121.71(18)
C1 C2 H2 119.1
C3 C2 H2 119.1
C4 C3 C2 120.37(18)
C4 C3 H3 119.8
C2 C3 H3 119.8
C3 C4 C5 118.08(18)
C3 C4 H4 121.0
C5 C4 H4 121.0
C9 C5 C4 122.04(16)
C9 C5 C6 109.56(14)
C4 C5 C6 128.40(16)
O1 C6 C5 126.49(16)
O1 C6 C7 126.42(16)
C5 C6 C7 107.08(13)
C10 C7 C6 119.20(14)
C10 C7 C8 132.13(15)
C6 C7 C8 108.67(13)
C9 C8 C7 102.61(12)
C9 C8 C17 110.08(12)
C7 C8 C17 114.68(13)
C9 C8 H8 109.7
C7 C8 H8 109.7
C17 C8 H8 109.7
C5 C9 C1 119.32(16)
C5 C9 C8 111.96(14)
C1 C9 C8 128.70(15)
C7 C10 C11 131.92(15)
C7 C10 H10 114.0
C11 C10 H10 114.0
C12 C11 C16 117.27(15)
C12 C11 C10 118.13(14)
C16 C11 C10 124.57(14)
C13 C12 C11 121.92(16)
C13 C12 H12 119.0
C11 C12 H12 119.0
C12 C13 C14 119.02(16)
C12 C13 H13 120.5
C14 C13 H13 120.5
C15 C14 C13 120.72(16)
C15 C14 Cl1 119.20(13)
C13 C14 Cl1 120.05(13)
C16 C15 C14 119.84(16)
C16 C15 H15 120.1
C14 C15 H15 120.1
C15 C16 C11 121.23(15)
C15 C16 H16 119.4
C11 C16 H16 119.4
C18 C17 C22 118.10(15)
C18 C17 C8 121.15(13)
C22 C17 C8 120.68(14)
C17 C18 C19 121.29(16)
C17 C18 H18 119.4
C19 C18 H18 119.4
C20 C19 C18 120.10(17)
C20 C19 H19 119.9
C18 C19 H19 119.9
C21 C20 C19 119.43(17)
C21 C20 H20 120.3
C19 C20 H20 120.3
C20 C21 C22 120.31(17)
C20 C21 H21 119.8
C22 C21 H21 119.8
C21 C22 C17 120.76(17)
C21 C22 H22 119.6
C17 C22 H22 119.6

loop_
_geom_bond_atom_site_label_1
_geom_bond_atom_site_label_2
_geom_bond_distance
C1 C2 1.383(3)
C1 C9 1.391(2)
C1 H1 0.9300
C2 C3 1.385(3)
C2 H2 0.9300
C3 C4 1.373(3)
C3 H3 0.9300
C4 C5 1.392(2)
C4 H4 0.9300
C5 C9 1.386(2)
C5 C6 1.472(2)
C6 O1 1.2233(19)
C6 C7 1.489(2)
C7 C10 1.338(2)
C7 C8 1.524(2)
C8 C9 1.520(2)
C8 C17 1.526(2)
C8 H8 0.9800
C10 C11 1.455(2)
C10 H10 0.9300
C11 C12 1.396(2)
C11 C16 1.398(2)
C12 C13 1.376(3)
C12 H12 0.9300
C13 C14 1.378(2)
C13 H13 0.9300
C14 C15 1.378(2)
C14 Cl1 1.7393(18)
C15 C16 1.372(2)
C15 H15 0.9300
C16 H16 0.9300
C17 C18 1.376(2)
C17 C22 1.388(2)
C18 C19 1.383(2)
C18 H18 0.9300
C19 C20 1.376(3)
C19 H19 0.9300
C20 C21 1.374(3)
C20 H20 0.9300
C21 C22 1.385(2)
C21 H21 0.9300
C22 H22 0.9300

loop_
_geom_torsion_atom_site_label_1
_geom_torsion_atom_site_label_2
_geom_torsion_atom_site_label_3
_geom_torsion_atom_site_label_4
_geom_torsion
C9 C1 C2 C3 -0.2(3)
C1 C2 C3 C4 -0.1(3)
C2 C3 C4 C5 0.2(3)
C3 C4 C5 C9 0.0(3)
C3 C4 C5 C6 179.71(16)
C9 C5 C6 O1 178.18(16)
C4 C5 C6 O1 -1.5(3)
C9 C5 C6 C7 -0.65(17)
C4 C5 C6 C7 179.63(16)
O1 C6 C7 C10 4.4(3)
C5 C6 C7 C10 -176.76(14)
O1 C6 C7 C8 -176.15(15)
C5 C6 C7 C8 2.68(16)
C10 C7 C8 C9 175.87(17)
C6 C7 C8 C9 -3.46(15)
C10 C7 C8 C17 -64.8(2)
C6 C7 C8 C17 115.88(14)
C4 C5 C9 C1 -0.3(2)
C6 C5 C9 C1 179.91(14)
C4 C5 C9 C8 178.07(14)
C6 C5 C9 C8 -1.68(18)
C2 C1 C9 C5 0.4(2)
C2 C1 C9 C8 -177.67(16)
C7 C8 C9 C5 3.19(16)
C17 C8 C9 C5 -119.32(14)
C7 C8 C9 C1 -178.59(15)
C17 C8 C9 C1 58.9(2)
C6 C7 C10 C11 178.98(15)
C8 C7 C10 C11 -0.3(3)
C7 C10 C11 C12 173.42(17)
C7 C10 C11 C16 -8.7(3)
C16 C11 C12 C13 0.8(3)
C10 C11 C12 C13 178.77(17)
C11 C12 C13 C14 -0.7(3)
C12 C13 C14 C15 0.2(3)
C12 C13 C14 Cl1 -177.95(14)
C13 C14 C15 C16 0.2(3)
Cl1 C14 C15 C16 178.35(13)
C14 C15 C16 C11 -0.1(3)
C12 C11 C16 C15 -0.4(2)
C10 C11 C16 C15 -178.22(16)
C9 C8 C17 C18 81.69(18)
C7 C8 C17 C18 -33.4(2)
C9 C8 C17 C22 -95.42(17)
C7 C8 C17 C22 149.51(15)
C22 C17 C18 C19 0.2(2)
C8 C17 C18 C19 -176.93(15)
C17 C18 C19 C20 -0.2(3)
C18 C19 C20 C21 -0.2(3)
C19 C20 C21 C22 0.7(3)
C20 C21 C22 C17 -0.7(3)
C18 C17 C22 C21 0.2(3)
C8 C17 C22 C21 177.41(16)
